data_2208396
loop_
_publ_author_name
'Akitsu, Takashiro'
'Einaga, Yasuaki'

_publ_section_title
;<i>trans</i>-Bis(4-aminopyridine-\k<i>N</i>)bis(succinimidato-\k<i>N</i>)copper(II)
 dihydrate
;
_journal_coeditor_code OB6607
_journal_issue 3
_journal_name_full 'Acta Crystallographica Section E'
_journal_page_first m625
_journal_page_last m627
_journal_paper_doi 10.1107/S1600536806006209
_journal_volume 62
_journal_year 2006
_chemical_formula_iupac '[Cu (C4 H4 N O2)2 (C5 H6 N2)2]. 2H2 O'
_chemical_formula_moiety ' C18 H20 Cu N6 O4, 2(H2 O)'
_chemical_formula_sum 'C18 H24 Cu N6 O6'
_chemical_formula_weight 483.98
_chemical_name_systematic
;
trans-Bis(4-aminopyridine-\kN)bis(succinimidato-\kN)copper(II) dihydrate
;
_space_group_IT_number 2
_symmetry_cell_setting triclinic
_symmetry_space_group_name_Hall '-P 1'
_symmetry_space_group_name_H-M 'P -1'
_atom_sites_solution_hydrogens mixed
_atom_sites_solution_primary direct
_atom_sites_solution_secondary difmap
_cell_angle_alpha 65.04(2)
_cell_angle_beta 86.86(3)
_cell_angle_gamma 67.59(2)
_cell_formula_units_Z 1
_cell_length_a 7.945(2)
_cell_length_b 8.729(3)
_cell_length_c 9.161(3)
_cell_measurement_reflns_used 20
_cell_measurement_temperature 297(2)
_cell_measurement_theta_max 13.7
_cell_measurement_theta_min 10.1
_cell_volume 528.2(3)
_computing_cell_refinement 'WinAFC Diffractometer Control Software'
_computing_data_collection 'WinAFC Diffractometer Control Software (Rigaku, 1999)'
_computing_data_reduction 'TEXSAN (Molecular Structure Corporation, 1989)'
_computing_molecular_graphics 'ORTEPII (Johnson, 1976)'
_computing_publication_material TEXSAN
_computing_structure_refinement 'SHELXL97 (Sheldrick, 1997)'
_computing_structure_solution 'SIR92 (Altomare <i>et al.</i>,  1994)'
_diffrn_ambient_temperature 297(2)
_diffrn_measured_fraction_theta_full 1.000
_diffrn_measured_fraction_theta_max 1.000
_diffrn_measurement_device_type 'Rigaku AFC-7R'
_diffrn_measurement_method \w-2\q
_diffrn_radiation_monochromator graphite
_diffrn_radiation_source 'Rigaku rotating anode generator'
_diffrn_radiation_type 'Mo K\a'
_diffrn_radiation_wavelength 0.71073
_diffrn_reflns_av_R_equivalents 0.0575
_diffrn_reflns_limit_h_max 10
_diffrn_reflns_limit_h_min -11
_diffrn_reflns_limit_k_max 11
_diffrn_reflns_limit_k_min -11
_diffrn_reflns_limit_l_max 10
_diffrn_reflns_limit_l_min -4
_diffrn_reflns_number 2736
_diffrn_reflns_theta_full 27.49
_diffrn_reflns_theta_max 27.49
_diffrn_reflns_theta_min 2.80
_diffrn_standards_decay_% 0.38
_diffrn_standards_interval_count 150
_diffrn_standards_number 3
_exptl_absorpt_coefficient_mu 1.082
_exptl_absorpt_correction_T_max 0.807
_exptl_absorpt_correction_T_min 0.696
_exptl_absorpt_correction_type psi-scan
_exptl_absorpt_process_details '(North <i>et al.</i>,  1968)'
_exptl_crystal_colour brown
_exptl_crystal_density_diffrn 1.521
_exptl_crystal_density_method 'not measured'
_exptl_crystal_description prism
_exptl_crystal_F_000 251.0
_exptl_crystal_size_max 0.200
_exptl_crystal_size_mid 0.200
_exptl_crystal_size_min 0.200
_refine_diff_density_max 0.584
_refine_diff_density_min -0.542
_refine_ls_extinction_method none
_refine_ls_goodness_of_fit_ref 1.062
_refine_ls_hydrogen_treatment mixed
_refine_ls_matrix_type full
_refine_ls_number_parameters 144
_refine_ls_number_reflns 2430
_refine_ls_number_restraints 0
_refine_ls_restrained_S_all 1.062
_refine_ls_R_factor_all 0.0933
_refine_ls_R_factor_gt 0.0519
_refine_ls_shift/su_max 0.000
_refine_ls_shift/su_mean 0.000
_refine_ls_structure_factor_coef Fsqd
_refine_ls_weighting_details 'calc w=1/[\s^2^(Fo^2^)+(0.0697P)^2^+0.5544P] where P=(Fo^2^+2Fc^2^)/3'
_refine_ls_weighting_scheme calc
_refine_ls_wR_factor_gt 0.1366
_refine_ls_wR_factor_ref 0.1576
_reflns_number_gt 1771
_reflns_number_total 2430
_reflns_threshold_expression I>2\s(I)
_cod_data_source_file ob6607.cif
_cod_data_source_block I
_cod_database_code 2208396

loop_
_symmetry_equiv_pos_as_xyz
'x, y, z'
'-x, -y, -z'

loop_
_atom_site_type_symbol
_atom_site_label
_atom_site_fract_x
_atom_site_fract_y
_atom_site_fract_z
_atom_site_U_iso_or_equiv
_atom_site_adp_type
_atom_site_calc_flag
_atom_site_refinement_flags
_atom_site_occupancy
Cu Cu1 0.0000 0.0000 0.0000 0.0327(3) Uani d S 1
O O1 0.1355(5) -0.0913(5) -0.3077(5) 0.0609(9) Uani d . 1
O O2 -0.2430(6) -0.2366(6) 0.0641(5) 0.0742(12) Uani d . 1
O O3 0.3782(6) 0.0535(5) -0.2564(5) 0.0712(12) Uani d . 1
H H3E 0.337(2) -0.005(3) -0.2640(6) 0.064 Uiso d . 1
H H3F 0.325(3) 0.107(3) -0.205(3) 0.064 Uiso d . 1
N N1 -0.0485(5) -0.1353(4) -0.1076(4) 0.0380(8) Uani d . 1
N N2 0.1873(5) -0.2370(5) 0.1653(4) 0.0394(8) Uani d . 1
N N3 0.5537(6) -0.7599(5) 0.4788(5) 0.0515(10) Uani d . 1
H H3C 0.6602 -0.8071 0.4525 0.062 Uiso calc R 1
H H3D 0.5218 -0.8221 0.5684 0.062 Uiso calc R 1
C C1 0.0229(6) -0.1547(6) -0.2387(5) 0.0419(10) Uani d . 1
C C2 -0.0534(7) -0.2613(7) -0.2885(6) 0.0520(12) Uani d . 1
H H2A -0.1156 -0.1888 -0.3987 0.062 Uiso calc R 1
H H2B 0.0433 -0.3743 -0.2814 0.062 Uiso calc R 1
C C3 -0.1862(7) -0.3016(7) -0.1694(7) 0.0547(12) Uani d . 1
H H3A -0.1545 -0.4329 -0.1114 0.065 Uiso calc R 1
H H3B -0.3107 -0.2420 -0.2239 0.065 Uiso calc R 1
C C4 -0.1661(6) -0.2235(6) -0.0562(6) 0.0456(10) Uani d . 1
C C5 0.3571(7) -0.3126(6) 0.1324(6) 0.0510(11) Uani d . 1
H H5A 0.3919 -0.2458 0.0355 0.061 Uiso calc R 1
C C6 0.4815(6) -0.4820(6) 0.2333(6) 0.0505(11) Uani d . 1
H H6A 0.5978 -0.5272 0.2041 0.061 Uiso calc R 1
C C7 0.4368(6) -0.5885(5) 0.3795(5) 0.0380(9) Uani d . 1
C C8 0.2613(6) -0.5063(6) 0.4159(5) 0.0407(9) Uani d . 1
H H8A 0.2244 -0.5681 0.5138 0.050 Uiso calc R 1
C C9 0.1447(6) -0.3364(6) 0.3084(5) 0.0431(10) Uani d . 1
H H9A 0.0285 -0.2861 0.3356 0.052 Uiso calc R 1

loop_
_atom_site_aniso_label
_atom_site_aniso_U_11
_atom_site_aniso_U_22
_atom_site_aniso_U_33
_atom_site_aniso_U_12
_atom_site_aniso_U_13
_atom_site_aniso_U_23
Cu1 0.0345(4) 0.0288(4) 0.0359(4) -0.0112(3) 0.0048(3) -0.0162(3)
O1 0.059(2) 0.065(2) 0.070(2) -0.0301(19) 0.0245(19) -0.036(2)
O2 0.086(3) 0.096(3) 0.075(3) -0.056(3) 0.040(2) -0.055(2)
O3 0.079(3) 0.070(3) 0.079(3) -0.038(2) 0.034(2) -0.041(2)
N1 0.0394(19) 0.0321(16) 0.047(2) -0.0136(15) 0.0048(15) -0.0214(15)
N2 0.0421(19) 0.0348(17) 0.0405(19) -0.0141(15) 0.0023(15) -0.0163(15)
N3 0.049(2) 0.0365(19) 0.050(2) -0.0081(17) 0.0075(18) -0.0096(17)
C1 0.042(2) 0.036(2) 0.046(2) -0.0103(18) 0.0059(19) -0.0211(19)
C2 0.062(3) 0.049(3) 0.054(3) -0.018(2) 0.004(2) -0.033(2)
C3 0.054(3) 0.053(3) 0.070(3) -0.024(2) 0.004(2) -0.036(3)
C4 0.046(2) 0.046(2) 0.052(3) -0.019(2) 0.009(2) -0.027(2)
C5 0.050(3) 0.044(2) 0.045(3) -0.018(2) 0.010(2) -0.007(2)
C6 0.038(2) 0.042(2) 0.052(3) -0.0065(19) 0.010(2) -0.012(2)
C7 0.042(2) 0.034(2) 0.039(2) -0.0159(17) 0.0020(17) -0.0162(17)
C8 0.047(2) 0.038(2) 0.038(2) -0.0156(19) 0.0102(18) -0.0181(18)
C9 0.041(2) 0.043(2) 0.043(2) -0.0105(19) 0.0080(19) -0.0228(19)

loop_
_atom_type_symbol
_atom_type_description
_atom_type_scat_dispersion_real
_atom_type_scat_dispersion_imag
_atom_type_scat_source
C C 0.0033 0.0016 'International Tables Vol C Tables 4.2.6.8 and 6.1.1.4'
H H 0.0000 0.0000 'International Tables Vol C Tables 4.2.6.8 and 6.1.1.4'
N N 0.0061 0.0033 'International Tables Vol C Tables 4.2.6.8 and 6.1.1.4'
Cu Cu 0.3201 1.2651 'International Tables Vol C Tables 4.2.6.8 and 6.1.1.4'
O O 0.0106 0.0060 'International Tables Vol C Tables 4.2.6.8 and 6.1.1.4'

loop_
_geom_angle_atom_site_label_1
_geom_angle_atom_site_label_2
_geom_angle_atom_site_label_3
_geom_angle
_geom_angle_publ_flag
N1 Cu1 N2 89.93(14) yes
H3E O3 H3F 113(2) ?
C1 N1 C4 110.2(4) yes
C1 N1 Cu1 127.0(3) yes
C4 N1 Cu1 122.8(3) yes
C5 N2 C9 116.2(4) yes
C5 N2 Cu1 121.5(3) yes
C9 N2 Cu1 122.0(3) yes
C7 N3 H3C 120.0 ?
C7 N3 H3D 120.0 ?
H3C N3 H3D 120.0 ?
O1 C1 N1 123.6(4) ?
O1 C1 C2 125.4(4) ?
N1 C1 C2 111.1(4) ?
C3 C2 C1 104.2(4) ?
C3 C2 H2A 110.9 ?
C1 C2 H2A 110.9 ?
C3 C2 H2B 110.9 ?
C1 C2 H2B 110.9 ?
H2A C2 H2B 108.9 ?
C2 C3 C4 103.7(4) ?
C2 C3 H3A 111.0 ?
C4 C3 H3A 111.0 ?
C2 C3 H3B 111.0 ?
C4 C3 H3B 111.0 ?
H3A C3 H3B 109.0 ?
O2 C4 N1 124.6(4) ?
O2 C4 C3 124.8(4) ?
N1 C4 C3 110.6(4) ?
N2 C5 C6 123.5(4) ?
N2 C5 H5A 118.2 ?
C6 C5 H5A 118.2 ?
C5 C6 C7 120.8(4) ?
C5 C6 H6A 119.6 ?
C7 C6 H6A 119.6 ?
N3 C7 C6 122.3(4) ?
N3 C7 C8 122.2(4) ?
C6 C7 C8 115.5(4) ?
C9 C8 C7 120.1(4) ?
C9 C8 H8A 119.9 ?
C7 C8 H8A 119.9 ?
N2 C9 C8 123.9(4) ?
N2 C9 H9A 118.1 ?
C8 C9 H9A 118.1 ?

loop_
_geom_bond_atom_site_label_1
_geom_bond_atom_site_label_2
_geom_bond_distance
_geom_bond_publ_flag
Cu1 N1 1.971(3) yes
Cu1 N2 2.011(4) yes
O1 C1 1.235(6) yes
O2 C4 1.214(6) yes
O3 H3E 0.73(3) ?
O3 H3F 0.79(3) ?
N1 C1 1.349(6) yes
N1 C4 1.371(6) yes
N2 C5 1.339(6) yes
N2 C9 1.342(6) yes
N3 C7 1.346(5) ?
N3 H3C 0.8600 ?
N3 H3D 0.8600 ?
C1 C2 1.503(6) ?
C2 C3 1.503(7) ?
C2 H2A 0.9700 ?
C2 H2B 0.9700 ?
C3 C4 1.505(6) ?
C3 H3A 0.9700 ?
C3 H3B 0.9700 ?
C5 C6 1.360(6) ?
C5 H5A 0.9300 ?
C6 C7 1.390(6) ?
C6 H6A 0.9300 ?
C7 C8 1.399(6) ?
C8 C9 1.359(6) ?
C8 H8A 0.9300 ?
C9 H9A 0.9300 ?

loop_
_geom_hbond_atom_site_label_D
_geom_hbond_atom_site_label_H
_geom_hbond_atom_site_label_A
_geom_hbond_site_symmetry_A
_geom_hbond_distance_DH
_geom_hbond_distance_HA
_geom_hbond_distance_DA
_geom_hbond_angle_DHA
_geom_hbond_publ_flag
O3 H3E O1 . 0.73(3) 2.13(2) 2.827(5) 161(2) yes
O3 H3F O2 2_555 0.79(3) 1.99(2) 2.770(7) 168(2) yes
N3 H3C O1 2_645 0.86 2.20 3.016(5) 158 yes
N3 H3D O3 1_546 0.86 2.08 2.917(6) 164 yes

loop_
_geom_torsion_atom_site_label_1
_geom_torsion_atom_site_label_2
_geom_torsion_atom_site_label_3
_geom_torsion_atom_site_label_4
_geom_torsion
N2 Cu1 N1 C1 -97.4(4)
N2 Cu1 N1 C4 83.2(3)
N1 Cu1 N2 C5 79.7(4)
N1 Cu1 N2 C9 -94.1(3)
C4 N1 C1 O1 -178.7(4)
Cu1 N1 C1 O1 1.9(6)
C4 N1 C1 C2 1.7(5)
Cu1 N1 C1 C2 -177.7(3)
O1 C1 C2 C3 -178.6(5)
N1 C1 C2 C3 1.1(5)
C1 C2 C3 C4 -3.1(5)
C1 N1 C4 O2 176.2(5)
Cu1 N1 C4 O2 -4.4(7)
C1 N1 C4 C3 -3.8(5)
Cu1 N1 C4 C3 175.6(3)
C2 C3 C4 O2 -175.7(5)
C2 C3 C4 N1 4.3(5)
C9 N2 C5 C6 1.6(7)
Cu1 N2 C5 C6 -172.5(4)
N2 C5 C6 C7 0.3(8)
C5 C6 C7 N3 177.0(4)
C5 C6 C7 C8 -2.4(7)
N3 C7 C8 C9 -176.8(4)
C6 C7 C8 C9 2.5(6)
C5 N2 C9 C8 -1.5(6)
Cu1 N2 C9 C8 172.7(3)
C7 C8 C9 N2 -0.7(7)
